data_4318072
loop_
_publ_author_name
'Chongchan Lee'
'Junghyun Lee'
'Soon W. Lee'
'Sang Ook Kang'
'Jaejung Ko'

_publ_section_title
;
 Synthesis and Reactivity of 1,2-Bis(chlorodimethylgermyl)carborane and
 1,2-Bis(bromodimethylstannyl)carborane
;
_journal_name_full 'Inorganic Chemistry'
_journal_page_first 3084
_journal_page_last 3090
_journal_paper_doi 10.1021/ic0110878
_journal_volume 41
_journal_year 2002
_chemical_formula_sum 'C8 H28 B10 Sn3'
_chemical_formula_weight 588.47
_chemical_name_systematic
;
  ?
;
_space_group_IT_number 62
_symmetry_cell_setting orthorhombic
_symmetry_space_group_name_Hall '-P 2ac 2n'
_symmetry_space_group_name_H-M 'P n m a'
_atom_sites_solution_hydrogens geom
_atom_sites_solution_primary direct
_atom_sites_solution_secondary difmap
_audit_creation_method SHELXL-97
_cell_angle_alpha 90.00
_cell_angle_beta 90.00
_cell_angle_gamma 90.00
_cell_formula_units_Z 4
_cell_length_a 15.5491(7)
_cell_length_b 11.7044(5)
_cell_length_c 11.4205(5)
_cell_measurement_reflns_used 12892
_cell_measurement_temperature 298(2)
_cell_measurement_theta_max 28.32
_cell_measurement_theta_min 2.21
_cell_volume 2078.45(16)
_computing_cell_refinement 'Bruker SMART'
_computing_data_collection 'Bruker SMART'
_computing_data_reduction 'Bruker SHELXTL'
_computing_molecular_graphics 'Bruker SHELXTL'
_computing_publication_material 'Bruker SHELXTL'
_computing_structure_refinement 'SHELXL-97 (Sheldrick, 1997)'
_computing_structure_solution 'SHELXS-97 (Sheldrick, 1990)'
_diffrn_ambient_temperature 298(2)
_diffrn_measured_fraction_theta_full 0.997
_diffrn_measured_fraction_theta_max 0.997
_diffrn_measurement_device_type 'CCD area detector'
_diffrn_measurement_method 'phi and omega scans'
_diffrn_radiation_monochromator graphite
_diffrn_radiation_source 'fine-focus sealed tube'
_diffrn_radiation_type MoK\a
_diffrn_radiation_wavelength 0.71073
_diffrn_reflns_av_R_equivalents 0.0698
_diffrn_reflns_av_sigmaI/netI 0.0353
_diffrn_reflns_limit_h_max 18
_diffrn_reflns_limit_h_min -20
_diffrn_reflns_limit_k_max 15
_diffrn_reflns_limit_k_min -15
_diffrn_reflns_limit_l_max 15
_diffrn_reflns_limit_l_min -9
_diffrn_reflns_number 12892
_diffrn_reflns_theta_full 28.32
_diffrn_reflns_theta_max 28.32
_diffrn_reflns_theta_min 2.21
_exptl_absorpt_coefficient_mu 3.561
_exptl_absorpt_correction_type none
_exptl_crystal_colour colorless
_exptl_crystal_density_diffrn 1.881
_exptl_crystal_density_method 'not measured'
_exptl_crystal_description block
_exptl_crystal_F_000 1104
_exptl_crystal_size_max 0.30
_exptl_crystal_size_mid 0.30
_exptl_crystal_size_min 0.16
_refine_diff_density_max 1.204
_refine_diff_density_min -1.230
_refine_diff_density_rms 0.113
_refine_ls_extinction_method none
_refine_ls_goodness_of_fit_ref 1.173
_refine_ls_hydrogen_treatment mixed
_refine_ls_matrix_type full
_refine_ls_number_parameters 106
_refine_ls_number_reflns 2705
_refine_ls_number_restraints 0
_refine_ls_restrained_S_all 1.173
_refine_ls_R_factor_all 0.0400
_refine_ls_R_factor_gt 0.0331
_refine_ls_shift/su_max 0.001
_refine_ls_shift/su_mean 0.000
_refine_ls_structure_factor_coef Fsqd
_refine_ls_weighting_details 'calc w=1/[\s^2^(Fo^2^)+(0.0407P)^2^+1.6026P] where P=(Fo^2^+2Fc^2^)/3'
_refine_ls_weighting_scheme calc
_refine_ls_wR_factor_gt 0.0856
_refine_ls_wR_factor_ref 0.0897
_reflns_number_gt 2332
_reflns_number_total 2705
_reflns_threshold_expression >2sigma(I)
_cod_data_source_file ic0110878_2.cif
_cod_data_source_block kjj31
_cod_depositor_comments
;
The following automatic conversions were performed:

'_symmetry_cell_setting' value 'Orthorhombic' changed to
'orthorhombic' according to the built-in table from CIF Core
dictionary named 'cif_core.dic' version 2.4.1 from 2010-06-29.

Automatic conversion script
Id: cif_fix_values 1646 2011-03-28 12:23:43Z adriana 
;
_cod_database_code 4318072

loop_
_symmetry_equiv_pos_as_xyz
'x, y, z'
'-x+1/2, -y, z+1/2'
'-x, y+1/2, -z'
'x+1/2, -y+1/2, -z+1/2'
'-x, -y, -z'
'x-1/2, y, -z-1/2'
'x, -y-1/2, z'
'-x-1/2, y-1/2, z-1/2'

loop_
_atom_site_label
_atom_site_type_symbol
_atom_site_fract_x
_atom_site_fract_y
_atom_site_fract_z
_atom_site_U_iso_or_equiv
_atom_site_adp_type
_atom_site_occupancy
_atom_site_symmetry_multiplicity
_atom_site_calc_flag
_atom_site_refinement_flags
_atom_site_disorder_assembly
_atom_site_disorder_group
Sn1 Sn 0.302187(16) 0.078864(19) 0.39541(3) 0.04332(10) Uani 1 1 d . . .
Sn2 Sn 0.28896(3) 0.2500 0.56032(4) 0.04920(12) Uani 1 2 d S . .
C1 C 0.3649(2) 0.1774(3) 0.2535(3) 0.0424(7) Uani 1 1 d . . .
C2 C 0.3865(3) -0.0592(4) 0.4389(5) 0.0681(12) Uani 1 1 d . . .
H2A H 0.4373 -0.0295 0.4758 0.082 Uiso 1 1 calc R . .
H2B H 0.4022 -0.0994 0.3689 0.082 Uiso 1 1 calc R . .
H2C H 0.3579 -0.1105 0.4916 0.082 Uiso 1 1 calc R . .
C3 C 0.1906(3) 0.0125(4) 0.3119(5) 0.0606(11) Uani 1 1 d . . .
H3A H 0.1537 0.0744 0.2891 0.073 Uiso 1 1 calc R . .
H3B H 0.1605 -0.0367 0.3651 0.073 Uiso 1 1 calc R . .
H3C H 0.2072 -0.0300 0.2437 0.073 Uiso 1 1 calc R . .
C4 C 0.4039(4) 0.2500 0.6639(6) 0.0658(16) Uani 1 2 d S . .
H4A H 0.4532 0.2500 0.6133 0.079 Uiso 1 2 calc SR . .
H4B H 0.4050 0.1830 0.7124 0.079 Uiso 0.50 1 calc PR . .
H4C H 0.4050 0.3170 0.7124 0.079 Uiso 0.50 1 calc PR . .
C5 C 0.1727(5) 0.2500 0.6615(6) 0.0681(17) Uani 1 2 d S . .
H5A H 0.1240 0.2500 0.6098 0.082 Uiso 1 2 calc SR . .
H5B H 0.1710 0.3170 0.7100 0.082 Uiso 0.50 1 calc PR . .
H5C H 0.1710 0.1830 0.7100 0.082 Uiso 0.50 1 calc PR . .
B1 B 0.3534(5) 0.2500 0.0232(7) 0.0572(16) Uani 1 2 d S . .
H1 H 0.3222 0.2500 -0.0493 0.069 Uiso 1 2 calc SR . .
B2 B 0.2991(4) 0.2500 0.1583(5) 0.0429(12) Uani 1 2 d S . .
H2 H 0.2375 0.2500 0.1641 0.052 Uiso 1 2 calc SR . .
B3 B 0.5157(5) 0.2500 0.1452(8) 0.0643(19) Uani 1 2 d S . .
H3 H 0.5774 0.2500 0.1426 0.077 Uiso 1 2 calc SR . .
B4 B 0.3582(3) 0.1275(4) 0.1137(4) 0.0524(10) Uani 1 1 d . . .
H4 H 0.3302 0.0573 0.0930 0.063 Uiso 1 1 calc R . .
B5 B 0.4518(4) 0.1740(4) 0.0399(5) 0.0619(13) Uani 1 1 d . . .
H5 H 0.4771 0.1313 -0.0230 0.074 Uiso 1 1 calc R . .
B6 B 0.4565(3) 0.1274(4) 0.1882(5) 0.0545(11) Uani 1 1 d . . .
H6 H 0.4847 0.0575 0.2099 0.065 Uiso 1 1 calc R . .
B7 B 0.4582(4) 0.2500 0.2807(7) 0.0504(13) Uani 1 2 d S . .
H7 H 0.4862 0.2500 0.3556 0.060 Uiso 1 2 calc SR . .

loop_
_atom_site_aniso_label
_atom_site_aniso_U_11
_atom_site_aniso_U_22
_atom_site_aniso_U_33
_atom_site_aniso_U_23
_atom_site_aniso_U_13
_atom_site_aniso_U_12
Sn1 0.05366(16) 0.03282(14) 0.04346(16) 0.00117(9) 0.00064(10) -0.00156(9)
Sn2 0.0666(2) 0.04026(19) 0.0408(2) 0.000 0.00556(16) 0.000
C1 0.0491(17) 0.0329(14) 0.0454(19) -0.0007(13) 0.0055(14) -0.0007(13)
C2 0.077(3) 0.053(2) 0.075(3) 0.006(2) -0.009(3) 0.012(2)
C3 0.057(2) 0.052(2) 0.073(3) 0.003(2) 0.000(2) -0.0086(17)
C4 0.073(4) 0.064(4) 0.061(4) 0.000 -0.004(3) 0.000
C5 0.076(4) 0.072(4) 0.055(4) 0.000 0.014(3) 0.000
B1 0.080(4) 0.046(3) 0.046(3) 0.000 0.011(3) 0.000
B2 0.053(3) 0.044(3) 0.032(3) 0.000 0.000(2) 0.000
B3 0.055(3) 0.048(3) 0.090(6) 0.000 0.025(4) 0.000
B4 0.066(3) 0.045(2) 0.047(2) -0.0067(18) 0.008(2) -0.005(2)
B5 0.075(3) 0.052(2) 0.059(3) -0.002(2) 0.028(2) 0.002(2)
B6 0.054(2) 0.042(2) 0.068(3) 0.000(2) 0.014(2) 0.0037(17)
B7 0.045(3) 0.041(3) 0.065(4) 0.000 -0.001(3) 0.000

loop_
_atom_type_symbol
_atom_type_description
_atom_type_scat_dispersion_real
_atom_type_scat_dispersion_imag
_atom_type_scat_source
C C 0.0033 0.0016 'International Tables Vol C Tables 4.2.6.8 and 6.1.1.4'
H H 0.0000 0.0000 'International Tables Vol C Tables 4.2.6.8 and 6.1.1.4'
B B 0.0013 0.0007 'International Tables Vol C Tables 4.2.6.8 and 6.1.1.4'
Sn Sn -0.6537 1.4246 'International Tables Vol C Tables 4.2.6.8 and 6.1.1.4'

loop_
_geom_angle_atom_site_label_1
_geom_angle_atom_site_label_2
_geom_angle_atom_site_label_3
_geom_angle
_geom_angle_site_symmetry_1
_geom_angle_site_symmetry_3
_geom_angle_publ_flag
C3 Sn1 C2 109.19(19) . . ?
C3 Sn1 C1 102.76(17) . . ?
C2 Sn1 C1 107.05(18) . . ?
C3 Sn1 Sn2 120.71(14) . . ?
C2 Sn1 Sn2 115.82(15) . . ?
C1 Sn1 Sn2 98.89(9) . . ?
C4 Sn2 C5 113.9(3) . . ?
C4 Sn2 Sn1 108.35(13) . . ?
C5 Sn2 Sn1 115.51(13) . . ?
C4 Sn2 Sn1 108.35(13) . 7_565 ?
C5 Sn2 Sn1 115.51(13) . 7_565 ?
Sn1 Sn2 Sn1 93.187(16) . 7_565 ?
C1 C1 B4 110.02(19) 7_565 . ?
C1 C1 B7 60.19(15) 7_565 . ?
B4 C1 B7 113.1(4) . . ?
C1 C1 B6 109.99(18) 7_565 . ?
B4 C1 B6 61.6(3) . . ?
B7 C1 B6 62.8(3) . . ?
C1 C1 B2 60.33(15) 7_565 . ?
B4 C1 B2 62.6(3) . . ?
B7 C1 B2 112.0(3) . . ?
B6 C1 B2 112.9(3) . . ?
C1 C1 Sn1 121.36(9) 7_565 . ?
B4 C1 Sn1 118.8(2) . . ?
B7 C1 Sn1 120.0(3) . . ?
B6 C1 Sn1 120.5(2) . . ?
B2 C1 Sn1 117.3(3) . . ?
B2 B1 B4 60.5(3) . . ?
B2 B1 B4 60.5(3) . 7_565 ?
B4 B1 B4 108.3(5) . 7_565 ?
B2 B1 B5 108.5(5) . . ?
B4 B1 B5 59.7(3) . . ?
B4 B1 B5 107.8(5) 7_565 . ?
B2 B1 B5 108.5(5) . 7_565 ?
B4 B1 B5 107.8(5) . 7_565 ?
B4 B1 B5 59.7(3) 7_565 7_565 ?
B5 B1 B5 60.0(4) . 7_565 ?
C1 B2 C1 59.3(3) . 7_565 ?
C1 B2 B1 105.6(4) . . ?
C1 B2 B1 105.6(4) 7_565 . ?
C1 B2 B4 58.3(2) . . ?
C1 B2 B4 105.8(4) 7_565 . ?
B1 B2 B4 60.0(3) . . ?
C1 B2 B4 105.8(4) . 7_565 ?
C1 B2 B4 58.3(2) 7_565 7_565 ?
B1 B2 B4 60.0(3) . 7_565 ?
B4 B2 B4 107.5(4) . 7_565 ?
B6 B3 B6 108.0(4) . 7_565 ?
B6 B3 B7 60.0(3) . . ?
B6 B3 B7 60.0(3) 7_565 . ?
B6 B3 B5 59.8(3) . . ?
B6 B3 B5 107.4(5) 7_565 . ?
B7 B3 B5 107.6(4) . . ?
B6 B3 B5 107.4(5) . 7_565 ?
B6 B3 B5 59.8(3) 7_565 7_565 ?
B7 B3 B5 107.6(4) . 7_565 ?
B5 B3 B5 59.4(4) . 7_565 ?
C1 B4 B6 59.4(2) . . ?
C1 B4 B5 106.9(3) . . ?
B6 B4 B5 60.8(3) . . ?
C1 B4 B1 105.8(3) . . ?
B6 B4 B1 108.8(4) . . ?
B5 B4 B1 60.5(3) . . ?
C1 B4 B2 59.1(3) . . ?
B6 B4 B2 108.2(3) . . ?
B5 B4 B2 108.3(3) . . ?
B1 B4 B2 59.5(3) . . ?
B4 B5 B5 107.9(2) . 7_565 ?
B4 B5 B6 59.1(3) . . ?
B5 B5 B6 107.8(2) 7_565 . ?
B4 B5 B1 59.8(3) . . ?
B5 B5 B1 60.0(2) 7_565 . ?
B6 B5 B1 106.9(4) . . ?
B4 B5 B3 106.8(4) . . ?
B5 B5 B3 60.3(2) 7_565 . ?
B6 B5 B3 59.5(3) . . ?
B1 B5 B3 107.5(4) . . ?
C1 B6 B4 58.9(2) . . ?
C1 B6 B3 106.0(3) . . ?
B4 B6 B3 108.5(4) . . ?
C1 B6 B5 106.0(3) . . ?
B4 B6 B5 60.0(3) . . ?
B3 B6 B5 60.7(4) . . ?
C1 B6 B7 58.6(3) . . ?
B4 B6 B7 107.5(3) . . ?
B3 B6 B7 60.3(3) . . ?
B5 B6 B7 108.5(4) . . ?
C1 B7 C1 59.6(3) . 7_565 ?
C1 B7 B6 58.6(2) . . ?
C1 B7 B6 106.3(4) 7_565 . ?
C1 B7 B6 106.3(4) . 7_565 ?
C1 B7 B6 58.6(2) 7_565 7_565 ?
B6 B7 B6 107.3(5) . 7_565 ?
C1 B7 B3 105.5(5) . . ?
C1 B7 B3 105.5(5) 7_565 . ?
B6 B7 B3 59.6(3) . . ?
B6 B7 B3 59.6(3) 7_565 . ?

loop_
_geom_bond_atom_site_label_1
_geom_bond_atom_site_label_2
_geom_bond_distance
_geom_bond_site_symmetry_2
_geom_bond_publ_flag
Sn1 C3 2.127(4) . ?
Sn1 C2 2.139(4) . ?
Sn1 C1 2.215(4) . ?
Sn1 Sn2 2.7571(4) . ?
Sn2 C4 2.143(7) . ?
Sn2 C5 2.146(7) . ?
Sn2 Sn1 2.7571(4) 7_565 ?
C1 C1 1.701(6) 7_565 ?
C1 B4 1.703(6) . ?
C1 B7 1.710(6) . ?
C1 B6 1.712(5) . ?
C1 B2 1.718(6) . ?
B1 B2 1.759(9) . ?
B1 B4 1.769(7) . ?
B1 B4 1.769(7) 7_565 ?
B1 B5 1.780(9) . ?
B1 B5 1.780(9) 7_565 ?
B2 C1 1.718(6) 7_565 ?
B2 B4 1.778(6) . ?
B2 B4 1.778(6) 7_565 ?
B3 B6 1.775(6) . ?
B3 B6 1.775(6) 7_565 ?
B3 B7 1.787(10) . ?
B3 B5 1.796(10) . ?
B3 B5 1.796(10) 7_565 ?
B4 B6 1.750(7) . ?
B4 B5 1.767(7) . ?
B5 B5 1.780(10) 7_565 ?
B5 B6 1.780(7) . ?
B6 B7 1.782(7) . ?
B7 C1 1.710(6) 7_565 ?
B7 B6 1.782(7) 7_565 ?
